data_2009686
loop_
_publ_author_name
'Barnhart, D.M.'
'Clark, D.L.'
'Watkin, J.G.'

_publ_section_title
;
 Bis(2,6-di-<i>tert</i>-butylphenolato-\k<i>O</i>)tin
;
_journal_issue 5
_journal_name_full 'Acta Crystallographica Section C'
_journal_page_first 702
_journal_page_last 704
_journal_paper_doi 10.1107/S0108270193010261
_journal_volume 50
_journal_year 1994
_chemical_formula_sum 'C28 H42 O2 Sn'
_chemical_formula_weight 529.3
_space_group_IT_number 14
_space_group_name_Hall '-P 2yn'
_space_group_name_H-M_alt 'P 1 21/n 1'
_symmetry_cell_setting monoclinic
_symmetry_space_group_name_Hall '-P 2yn'
_symmetry_space_group_name_H-M 'P 1 21/n 1'
_atom_type_scat_source 'SHELXTL-Plus (Sheldrick, 1991)'
_cell_angle_alpha 90.0
_cell_angle_beta 94.760(10)
_cell_angle_gamma 90.0
_cell_formula_units_Z 4
_cell_length_a 13.767(2)
_cell_length_b 13.849(2)
_cell_length_c 13.865(2)
_cell_measurement_reflns_used 24
_cell_measurement_temperature 203
_cell_measurement_theta_max 18
_cell_measurement_theta_min 14
_cell_volume 2634.4(7)
_diffrn_measurement_device 'Enraf-Nonius CAD-4'
_diffrn_measurement_method 2\q-\q
_diffrn_radiation_type MoK\a
_diffrn_radiation_wavelength 0.71073
_diffrn_reflns_av_R_equivalents 0.012
_diffrn_reflns_limit_h_max 11
_diffrn_reflns_limit_h_min -11
_diffrn_reflns_limit_k_max 12
_diffrn_reflns_limit_k_min 0
_diffrn_reflns_limit_l_max 16
_diffrn_reflns_limit_l_min 0
_diffrn_reflns_number 2675
_diffrn_reflns_theta_max 25
_diffrn_standards_decay_% 1
_diffrn_standards_interval_time 120
_diffrn_standards_number 2
_exptl_absorpt_coefficient_mu 0.990
_exptl_absorpt_correction_T_max 0.997
_exptl_absorpt_correction_T_min 0.883
_exptl_absorpt_correction_type empirical
_exptl_crystal_colour Yellow
_exptl_crystal_density_diffrn 1.335
_exptl_crystal_description parallelepiped
_exptl_crystal_size_max 0.3
_exptl_crystal_size_mid 0.1
_exptl_crystal_size_min 0.1
_refine_diff_density_max 0.40
_refine_diff_density_min -0.27
_refine_ls_extinction_coef '\c = 0.00015(4)'
_refine_ls_extinction_method 'F* = F[1 + 0.002\cF^2^/sin(2\q)]^-1/4^'
_refine_ls_goodness_of_fit_obs 1.51
_refine_ls_hydrogen_treatment noref
_refine_ls_number_parameters 281
_refine_ls_number_reflns 2001
_refine_ls_R_factor_obs 0.0241
_refine_ls_shift/esd_max 0.001
_refine_ls_structure_factor_coef F^2^
_refine_ls_weighting_details 'w = [\s^2^(F) + 0.0002F^2^]^-1^'
_refine_ls_weighting_scheme calc
_refine_ls_wR_factor_obs 0.0312
_reflns_number_observed 2001
_reflns_number_total 2253
_reflns_observed_criterion F>4.0\s(F)
_cod_data_source_file cr1074.cif
_cod_data_source_block cr1074_structure_1_of_1
_cod_depositor_comments
;
The following automatic conversions were performed:

'_refine_ls_weighting_scheme' value 'w = [\s^2^(F) + 0.0002F^2^]^-1^'
was changed to 'calc'. New tag '_refine_ls_weighting_details' was
created. The value of the new tag was set to 'w = [\s^2^(F) +
0.0002F^2^]^-1^'.

Automatic conversion script
Id: cif_fix_values 3143 2015-03-26 13:38:13Z robertas 
;
_cod_original_cell_volume 2634.4(10)
_cod_original_sg_symbol_H-M 'P 21/n'
_cod_database_code 2009686

loop_
_space_group_symop_id
_space_group_symop_operation_xyz
1 x,y,z
2 -x+1/2,y+1/2,-z+1/2
3 -x,-y,-z
4 x+1/2,-y+1/2,z+1/2

loop_
_atom_site_label
_atom_site_fract_x
_atom_site_fract_y
_atom_site_fract_z
_atom_site_U_iso_or_equiv
Sn(1) .10350(2) .91357(2) .54452(2) .0209(2)
O(1) .2115(2) .8257(2) .59530(17) .0215(10)
C(1) .2949(3) .8079(3) .5504(3) .0175(16)
C(2) .2945(3) .7334(3) .4802(3) .0206(16)
C(3) .3761(4) .7260(3) .4272(3) .0272(18)
C(4) .4554(4) .7855(4) .4453(3) .0280(18)
C(5) .4578(3) .8496(3) .5209(3) .0240(17)
C(6) .3798(3) .8621(3) .5766(3) .0169(16)
C(7) .2098(3) .6612(3) .4596(3) .0254(17)
C(8) .1298(3) .7066(3) .3920(3) .0361(18)
C(9) .1697(4) .6245(4) .5540(3) .0413(19)
C(10) .2426(4) .5705(4) .4070(4) .047(2)
C(11) .3888(3) .9320(3) .6637(3) .0230(17)
C(12) .3504(4) .8851(4) .7537(3) .0359(18)
C(13) .4945(3) .9603(4) .6922(3) .0362(19)
C(14) .3357(3) 1.0281(4) .6372(3) .0340(18)
O(2) .0251(2) .8700(2) .65562(17) .0199(10)
C(15) -.0625(4) .9145(3) .6641(3) .0156(17)
C(16) -.1489(4) .8712(3) .6216(3) .0183(17)
C(17) -.2332(4) .9277(4) .6163(3) .0230(18)
C(18) -.2343(3) 1.0191(4) .6562(3) .0243(18)
C(19) -.1527(4) 1.0531(3) .7098(3) .0230(17)
C(20) -.0654(3) 1.0011(3) .7176(3) .0159(16)
C(21) -.1527(3) .7660(3) .5867(3) .0223(16)
C(22) -.2572(4) .7333(4) .5576(4) .059(2)
C(23) -.0950(4) .7492(4) .4986(4) .061(2)
C(24) -.1123(4) .6991(4) .6687(3) .047(2)
C(25) .0208(3) 1.0380(3) .7848(3) .0209(16)
C(26) -.0073(4) 1.1228(4) .8471(4) .054(2)
C(27) .0583(4) .9585(4) .8550(3) .048(2)
C(28) .1036(4) 1.0736(4) .7287(3) .057(2)
H(3A) .3766 .6782 .3770 ?
H(4A) .5085 .7829 .4046 ?
H(5A) .5161 .8866 .5359 ?
H(8A) .1569 .7273 .3338 ?
H(8B) .0789 .6604 .3761 ?
H(8C) .1034 .7613 .4233 ?
H(9A) .1170 .5801 .5392 ?
H(9B) .2207 .5928 .5935 ?
H(9C) .1466 .6789 .5882 ?
H(10A) .2680 .5892 .3474 ?
H(10B) .2924 .5378 .4472 ?
H(10C) .1881 .5280 .3936 ?
H(12A) .3862 .8267 .7680 ?
H(12B) .3583 .9278 .8084 ?
H(12C) .2826 .8701 .7401 ?
H(13A) .5210 .9913 .6383 ?
H(13B) .4972 1.0038 .7462 ?
H(13C) .5316 .9035 .7097 ?
H(14A) .3622 1.0561 .5817 ?
H(14B) .2677 1.0147 .6223 ?
H(14C) .3435 1.0724 .6905 ?
H(17A) -.2923 .9023 .5843 ?
H(18A) -.2911 1.0592 .6463 ?
H(19A) -.1561 1.1137 .7431 ?
H(22A) -.2972 .7431 .6103 ?
H(22B) -.2828 .7701 .5026 ?
H(22C) -.2570 .6660 .5410 ?
H(23A) -.0287 .7690 .5145 ?
H(23B) -.0966 .6818 .4827 ?
H(23C) -.1224 .7859 .4442 ?
H(24A) -.0468 .7181 .6892 ?
H(24B) -.1520 .7040 .7222 ?
H(24C) -.1125 .6336 .6461 ?
H(26A) -.0301 1.1750 .8056 ?
H(26B) -.0582 1.1033 .8863 ?
H(26C) .0483 1.1438 .8882 ?
H(27A) .0774 .9030 .8195 ?
H(27B) .1131 .9815 .8959 ?
H(27C) .0066 .9410 .8940 ?
H(28A) .1246 1.0225 .6886 ?
H(28B) .0815 1.1273 .6889 ?
H(28C) .1569 1.0937 .7732 ?

loop_
_geom_angle_atom_site_label_1
_geom_angle_atom_site_label_2
_geom_angle_atom_site_label_3
_geom_angle
_geom_angle_publ_flag
O(1) Sn(1) O(2) 88.80(10) yes
Sn(1) O(1) C(1) 125.0(2) yes
Sn(1) O(2) C(15) 117.2(2) yes
O(2) C(15) C(20) 119.4(4) no
C(16) C(17) C(18) 121.9(4) no
C(15) C(16) C(21) 122.6(4) no
C(15) C(20) C(25) 123.2(4) no
C(25) C(20) C(19) 119.5(4) no
C(20) C(25) C(27) 110.5(4) no
C(20) C(25) C(26) 112.4(4) no
C(27) C(25) C(26) 106.4(3) no
C(3) C(2) C(1) 117.2(4) no
C(1) C(2) C(7) 123.8(4) no
C(6) C(11) C(13) 112.1(4) no
C(6) C(11) C(12) 111.0(4) no
C(13) C(11) C(12) 106.4(3) no
O(1) C(1) C(6) 119.6(3) no
C(17) C(18) C(19) 119.6(4) no
C(11) C(6) C(1) 123.1(4) no
C(1) C(6) C(5) 117.0(4) no
C(2) C(7) C(10) 111.6(4) no
C(10) C(7) C(9) 105.7(4) no
C(10) C(7) C(8) 105.7(3) no
C(16) C(21) C(24) 109.8(3) no
C(24) C(21) C(22) 106.9(4) no
C(24) C(21) C(23) 108.7(4) no
C(3) C(4) C(5) 119.7(4) no
O(2) C(15) C(16) 119.3(4) no
C(16) C(15) C(20) 121.3(4) no
C(15) C(16) C(17) 116.8(4) no
C(17) C(16) C(21) 120.6(4) no
C(15) C(20) C(19) 117.3(4) no
C(20) C(25) C(28) 111.9(3) no
C(28) C(25) C(27) 109.4(4) no
C(28) C(25) C(26) 106.1(4) no
C(2) C(3) C(4) 121.5(4) no
C(3) C(2) C(7) 118.9(4) no
C(6) C(11) C(14) 110.3(3) no
C(14) C(11) C(13) 105.2(4) no
C(14) C(11) C(12) 111.6(4) no
O(1) C(1) C(2) 119.1(4) no
C(2) C(1) C(6) 121.3(4) no
C(20) C(19) C(18) 121.5(4) no
C(11) C(6) C(5) 119.9(4) no
C(6) C(5) C(4) 122.4(4) no
C(2) C(7) C(9) 112.0(3) no
C(2) C(7) C(8) 110.1(4) no
C(9) C(7) C(8) 111.5(4) no
C(16) C(21) C(22) 111.7(4) no
C(16) C(21) C(23) 112.9(4) no
C(22) C(21) C(23) 106.5(4) no

loop_
_geom_bond_atom_site_label_1
_geom_bond_atom_site_label_2
_geom_bond_distance
_geom_bond_publ_flag
Sn(1) O(2) 2.044(3) yes
O(2) C(15) 1.368(6) yes
Sn(1) O(1) 2.003(3) yes
O(1) C(1) 1.373(5) yes
C(1) C(6) 1.411(6) no
C(2) C(1) 1.419(6) no
C(2) C(7) 1.544(6) no
C(3) C(2) 1.396(6) no
C(3) C(4) 1.375(7) no
C(5) C(4) 1.372(6) no
C(6) C(5) 1.386(6) no
C(7) C(8) 1.522(6) no
C(7) C(9) 1.548(6) no
C(7) C(10) 1.540(7) no
C(11) C(6) 1.545(6) no
C(11) C(12) 1.539(6) no
C(11) C(13) 1.528(6) no
C(11) C(14) 1.547(6) no
C(15) C(20) 1.413(6) no
C(15) C(16) 1.416(6) no
C(17) C(16) 1.397(7) no
C(16) C(21) 1.535(6) no
C(17) C(18) 1.382(7) no
C(18) C(19) 1.377(6) no
C(20) C(19) 1.397(7) no
C(20) C(25) 1.534(6) no
C(21) C(22) 1.531(7) no
C(21) C(23) 1.528(7) no
C(21) C(24) 1.534(6) no
C(25) C(26) 1.527(7) no
C(25) C(27) 1.531(6) no
C(25) C(28) 1.514(7) no
